data_1575422
loop_
_publ_author_name
'Dhara, Barun'
'Bulgarevich, Kirill'
'Takimiya, Kazuo'

_publ_section_title
;
 Radical cation salts of
 dinaphtho[2,3-b:2&#x2032;,3&#x2032;-f]thieno[3,2-b]thiophene:
 characteristic crystal structures and properties
;
_journal_issue 38
_journal_name_full CrystEngComm
_journal_page_first 6333
_journal_page_last 6340
_journal_paper_doi 10.1039/D5CE00680E
_journal_volume 27
_journal_year 2025
_chemical_formula_moiety 'C22 H12 S2, 0.667(F6 P), 0.667(C6 H5 Cl)'
_chemical_formula_sum 'C26 H15.33 Cl0.67 F4 P0.67 S2'
_chemical_formula_weight 512.12
_space_group_crystal_system triclinic
_space_group_IT_number 2
_space_group_name_Hall '-P 1'
_space_group_name_H-M_alt 'P -1'
_atom_sites_solution_hydrogens geom
_atom_sites_solution_primary dual
_audit_creation_date 2025-02-17
_audit_creation_method
;
Olex2 1.5-ac7-012
(compiled 2024.11.06 svn.r97f918c9 for Rigaku Oxford Diffraction, GUI svn.r7082)
;
_audit_update_record
;
2025-07-06 deposited with the CCDC.	2025-08-13 downloaded from the CCDC.
;
_cell_angle_alpha 103.7660(10)
_cell_angle_beta 105.661(2)
_cell_angle_gamma 103.1000(10)
_cell_formula_units_Z 3
_cell_length_a 10.6725(2)
_cell_length_b 10.8448(2)
_cell_length_c 15.9759(3)
_cell_measurement_reflns_used 11741
_cell_measurement_temperature 300
_cell_measurement_theta_max 74.8500
_cell_measurement_theta_min 3.0280
_cell_volume 1643.51(6)
_computing_cell_refinement 'CrysAlisPro 1.171.42.93a (Rigaku OD, 2023)'
_computing_data_collection 'CrysAlisPro 1.171.42.93a (Rigaku OD, 2023)'
_computing_data_reduction 'CrysAlisPro 1.171.42.93a (Rigaku OD, 2023)'
_computing_molecular_graphics 'Olex2 1.5-ac7-012 (Dolomanov et al., 2009)'
_computing_publication_material 'Olex2 1.5-ac7-012 (Dolomanov et al., 2009)'
_computing_structure_refinement 'SHELXL 2018/3 (Sheldrick, 2015)'
_computing_structure_solution 'SHELXT 2018/2 (Sheldrick, 2018)'
_diffrn_ambient_temperature 300
_diffrn_detector 'Hybrid Pixel Array Detector'
_diffrn_detector_area_resol_mean 10.0000
_diffrn_detector_type HyPix
_diffrn_measured_fraction_theta_full 0.996
_diffrn_measured_fraction_theta_max 0.935
_diffrn_measurement_details
;
List of Runs (angles in degrees, time in seconds):

  # Type    Start    End  Width  t~exp~   \w     \q     \k     \f   Frames
#--------------------------------------------------------------------------
  1  \w    -69.00  24.00   0.50    4.00    --  -48.16  77.00 -90.00  186
  2  \w    -24.00  24.00   0.50    4.00    --   48.16 -19.00-150.00   96
  3  \w    -24.00  24.00   0.50    4.00    --   48.16 -19.00  60.00   96
  4  \w     36.00 119.00   0.50    4.00    --   48.16  57.00   0.00  166
  5  \w    -23.00  40.00   0.50    4.00    --   48.16 -37.00  90.00  126
  6  \w    -24.00  24.00   0.50    4.00    --   48.16 -19.00 120.00   96
  7  \w   -111.00 -28.00   0.50   12.00    --  -97.00 125.00-120.00  166
  8  \w   -169.00 -78.00   0.50   12.00    --  -97.00 -73.00 108.80  182
  9  \w   -167.00 -91.00   0.50   12.00    --  -97.00 -99.00 -60.00  152
 10  \w   -111.00 -28.00   0.50   12.00    --  -97.00 125.00  90.00  166
 11  \w    -68.00 -25.00   0.50   12.00    --  -97.00  57.00  90.00   86
 12  \w   -167.00 -91.00   0.50   12.00    --  -97.00 -99.00  90.00  152
 13  \w    -68.00 -25.00   0.50   12.00    --  -97.00  57.00 120.00   86
 14  \w   -111.00 -28.00   0.50   12.00    --  -97.00 125.00 -90.00  166
 15  \w    -68.00 -25.00   0.50   12.00    --  -97.00  57.00   0.00   86
 16  \w   -167.00 -91.00   0.50   12.00    --  -97.00 -99.00-180.00  152
 17  \w   -109.00 -25.00   0.50   12.00    --  -97.00  77.00-150.00  168
 18  \w   -166.00 -82.00   0.50   12.00    --  -97.00-125.00 120.00  168
 19  \w   -166.00 -82.00   0.50   12.00    --  -97.00-125.00   0.00  168
 20  \w     35.00 106.00   0.50   12.00    --  104.77 -99.00 -30.00  142
 21  \w     33.00  64.00   0.50   12.00    --  104.77 -57.00   0.00   62
 22  \w     33.00  64.00   0.50   12.00    --  104.77 -57.00 -30.00   62
 23  \w     35.00 106.00   0.50   12.00    --  104.77 -99.00 150.00  142
 24  \w     35.00 106.00   0.50   12.00    --  104.77 -99.00  30.00  142
 25  \w     36.00 111.00   0.50   12.00    --  104.77-125.00 -90.00  150
 26  \w     35.00 106.00   0.50   12.00    --  104.77 -99.00   0.00  142
 27  \w     97.00 175.00   0.50   12.00    --  104.77  37.00-180.00  156
 28  \w     92.00 175.00   0.50   12.00    --  104.77  57.00 150.00  166
 29  \w     36.00 119.00   0.50    4.00    --   48.16  57.00 -30.00  166
 30  \w     36.00 119.00   0.50    4.00    --   48.16  57.00 -90.00  166
 31  \w     28.00 119.00   0.50    4.00    --   48.16  77.00 150.00  182
 32  \w     36.00 119.00   0.50    4.00    --   48.16  57.00 120.00  166
 33  \w     28.00 119.00   0.50    4.00    --   48.16  77.00  60.00  182
 34  \w     28.00 119.00   0.50    4.00    --   48.16  77.00  30.00  182
 35  \w     28.00 119.00   0.50    4.00    --   48.16  77.00-150.00  182
 36  \w   -169.00-102.00   0.50   12.00    --  -97.00 -76.00 145.64  134
 37  \w   -169.00 -76.00   0.50   12.00    --  -97.00 -77.00  60.00  186
 38  \w   -169.00 -80.00   0.50   12.00    --  -97.00 -69.00 -59.80  178
 39  \w   -169.00 -78.00   0.50   12.00    --  -97.00 -72.00-110.51  182
 40  \w   -169.00 -81.00   0.50   12.00    --  -97.00 -64.00   9.67  176
;
_diffrn_measurement_device 'four-circle diffractometer'
_diffrn_measurement_device_type 'ROD, Synergy Custom DW system, HyPix'
_diffrn_measurement_method '\w scans'
_diffrn_orient_matrix_type 'CrysAlisPro convention (1999,Acta A55,543-557)'
_diffrn_orient_matrix_UB_11 0.0465857000
_diffrn_orient_matrix_UB_12 0.0500439000
_diffrn_orient_matrix_UB_13 0.1055200000
_diffrn_orient_matrix_UB_21 0.1181751000
_diffrn_orient_matrix_UB_22 0.1148705000
_diffrn_orient_matrix_UB_23 0.0029063000
_diffrn_orient_matrix_UB_31 -0.0935209000
_diffrn_orient_matrix_UB_32 0.0893460000
_diffrn_orient_matrix_UB_33 -0.0047847000
_diffrn_radiation_monochromator mirror
_diffrn_radiation_probe x-ray
_diffrn_radiation_type 'Cu K\a'
_diffrn_radiation_wavelength 1.54184
_diffrn_reflns_av_R_equivalents 0.0522
_diffrn_reflns_av_unetI/netI 0.0344
_diffrn_reflns_Laue_measured_fraction_full 0.996
_diffrn_reflns_Laue_measured_fraction_max 0.935
_diffrn_reflns_limit_h_max 13
_diffrn_reflns_limit_h_min -13
_diffrn_reflns_limit_k_max 13
_diffrn_reflns_limit_k_min -13
_diffrn_reflns_limit_l_max 20
_diffrn_reflns_limit_l_min -19
_diffrn_reflns_number 36922
_diffrn_reflns_point_group_measured_fraction_full 0.996
_diffrn_reflns_point_group_measured_fraction_max 0.935
_diffrn_reflns_theta_full 67.684
_diffrn_reflns_theta_max 77.651
_diffrn_reflns_theta_min 4.417
_diffrn_source 'Rotating-anode X-ray tube'
_diffrn_source_type 'Rigaku (Cu) X-ray Source'
_exptl_absorpt_coefficient_mu 3.838
_exptl_absorpt_correction_T_max 1.00000
_exptl_absorpt_correction_T_min 0.52028
_exptl_absorpt_correction_type multi-scan
_exptl_absorpt_process_details
;
CrysAlisPro 1.171.42.93a (Rigaku Oxford Diffraction, 2023)
Empirical absorption correction using spherical harmonics,
implemented in SCALE3 ABSPACK scaling algorithm.
;
_exptl_crystal_colour 'light orange'
_exptl_crystal_colour_modifier light
_exptl_crystal_colour_primary orange
_exptl_crystal_density_diffrn 1.552
_exptl_crystal_description plate
_exptl_crystal_F_000 782
_refine_diff_density_max 0.676
_refine_diff_density_min -0.271
_refine_diff_density_rms 0.039
_refine_ls_extinction_method none
_refine_ls_goodness_of_fit_ref 1.047
_refine_ls_hydrogen_treatment constr
_refine_ls_matrix_type full
_refine_ls_number_parameters 781
_refine_ls_number_reflns 6551
_refine_ls_number_restraints 1783
_refine_ls_restrained_S_all 0.959
_refine_ls_R_factor_all 0.0713
_refine_ls_R_factor_gt 0.0530
_refine_ls_shift/su_max 0.001
_refine_ls_shift/su_mean 0.000
_refine_ls_structure_factor_coef Fsqd
_refine_ls_weighting_details 'w=1/[\s^2^(Fo^2^)+(0.0569P)^2^+0.8129P] where P=(Fo^2^+2Fc^2^)/3'
_refine_ls_weighting_scheme calc
_refine_ls_wR_factor_gt 0.1279
_refine_ls_wR_factor_ref 0.1379
_reflns_Friedel_coverage 0.000
_reflns_number_gt 5040
_reflns_number_total 6551
_reflns_threshold_expression 'I > 2\s(I)'
_cod_data_source_file d5ce00680e2.cif
_cod_data_source_block dntt-pf6-300k
_cod_depositor_comments 'Adding full bibliography for 1575411--1575428.cif.'
_cod_original_cell_volume 1643.50(6)
_cod_database_code 1575422
_shelx_shelxl_version_number 2018/3
_chemical_oxdiff_formula C39H23ClF6PS3
_shelx_space_group_comment
;
The symmetry employed for this shelxl refinement is uniquely defined
by the following loop, which should always be used as a source of
symmetry information in preference to the above space-group names.
They are only intended as comments.
;
_olex2_refinement_description
;
1. Fixed Uiso
 At 1.2 times of:
  All C(H) groups
2. Restrained distances
 C48-C1 = C47-C1 = C47-C46 = C49-C48 = C49-C45 = C46-C45
 1.42 with sigma of 0.02
 S25-C13 \\sim S25A-C13A
 with sigma of 0.02
 C28-C34 \\sim C28A-C34A
 with sigma of 0.04
 S25-C24 \\sim S25A-C24A
 with sigma of 0.02
 C23-C21 \\sim C23A-C21A
 with sigma of 0.04
 C27-C35 \\sim C27A-C35A
 with sigma of 0.04
 S36-C35 \\sim S36A-C35A
 with sigma of 0.02
 C15-C17 \\sim C15A-C17A
 with sigma of 0.04
 C14-C16 \\sim C14A-C16A
 with sigma of 0.04
 S36-C14 \\sim S36A-C14A
 with sigma of 0.02
 C22-C16 \\sim C22A-C16A
 with sigma of 0.04
 C26-C27 \\sim C26A-C27A
 with sigma of 0.02
 C13-C24 \\sim C13A-C24A
 with sigma of 0.04
 C26-C35 \\sim C26A-C35A
 with sigma of 0.02
 C16-C18 \\sim C16A-C18A
 with sigma of 0.04
 C15-C14 \\sim C15A-C14A
 with sigma of 0.02
 C33-C31 \\sim C33A-C31A
 with sigma of 0.04
 C15-C16 \\sim C15A-C16A
 with sigma of 0.02
 C26-C13 \\sim C26A-C13A
 with sigma of 0.02
 C18-C20 \\sim C18A-C20A
 with sigma of 0.04
 C15-C23 \\sim C15A-C23A
 with sigma of 0.04
 C26-C34 \\sim C26A-C34A
 with sigma of 0.04
 C14-C35 \\sim C14A-C35A
 with sigma of 0.04
 C14-C13 \\sim C14A-C13A
 with sigma of 0.02
 C17-C21 \\sim C17A-C21A
 with sigma of 0.04
 C22-C18 \\sim C22A-C18A
 with sigma of 0.04
 C17-C22 \\sim C17A-C22A
 with sigma of 0.02
 C28-C32 \\sim C28A-C32A
 with sigma of 0.04
 C17-C16 \\sim C17A-C16A
 with sigma of 0.02
 C17-C18 \\sim C17A-C18A
 with sigma of 0.02
 C27-C29 \\sim C27A-C29A
 with sigma of 0.04
 C22-C23 \\sim C22A-C23A
 with sigma of 0.02
 C22-C21 \\sim C22A-C21A
 with sigma of 0.02
 C28-C27 \\sim C28A-C27A
 with sigma of 0.02
 C34-C32 \\sim C34A-C32A
 with sigma of 0.04
 C28-C33 \\sim C28A-C33A
 with sigma of 0.02
 C15-C24 \\sim C15A-C24A
 with sigma of 0.02
 C28-C29 \\sim C28A-C29A
 with sigma of 0.02
 C15-C13 \\sim C15A-C13A
 with sigma of 0.04
 C24-C23 \\sim C24A-C23A
 with sigma of 0.02
 C35-C34 \\sim C35A-C34A
 with sigma of 0.02
 C14-C24 \\sim C14A-C24A
 with sigma of 0.04
 C33-C34 \\sim C33A-C34A
 with sigma of 0.02
 C33-C32 \\sim C33A-C32A
 with sigma of 0.02
 C17-C23 \\sim C17A-C23A
 with sigma of 0.04
 C21-C20 \\sim C21A-C20A
 with sigma of 0.02
 C17-C19 \\sim C17A-C19A
 with sigma of 0.04
 C29-C30 \\sim C29A-C30A
 with sigma of 0.02
 C22-C24 \\sim C22A-C24A
 with sigma of 0.04
 C18-C19 \\sim C18A-C19A
 with sigma of 0.02
 C22-C20 \\sim C22A-C20A
 with sigma of 0.04
 C20-C19 \\sim C20A-C19A
 with sigma of 0.02
 C28-C30 \\sim C28A-C30A
 with sigma of 0.04
 C30-C31 \\sim C30A-C31A
 with sigma of 0.02
 C13-C27 \\sim C13A-C27A
 with sigma of 0.04
 C31-C32 \\sim C31A-C32A
 with sigma of 0.02
 C13-C35 \\sim C13A-C35A
 with sigma of 0.04
 S25-C26 \\sim S25A-C26A
 with sigma of 0.04
 S25-C15 \\sim S25A-C15A
 with sigma of 0.04
 C27-C33 \\sim C27A-C33A
 with sigma of 0.04
 S25-C14 \\sim S25A-C14A
 with sigma of 0.04
 C16-C24 \\sim C16A-C24A
 with sigma of 0.04
 S25-C23 \\sim S25A-C23A
 with sigma of 0.04
 S36-C26 \\sim S36A-C26A
 with sigma of 0.04
 C35-C33 \\sim C35A-C33A
 with sigma of 0.04
 S36-C15 \\sim S36A-C15A
 with sigma of 0.04
 C33-C29 \\sim C33A-C29A
 with sigma of 0.04
 S36-C13 \\sim S36A-C13A
 with sigma of 0.04
 C21-C19 \\sim C21A-C19A
 with sigma of 0.04
 S36-C34 \\sim S36A-C34A
 with sigma of 0.04
 C29-C31 \\sim C29A-C31A
 with sigma of 0.04
 C30-C32 \\sim C30A-C32A
 with sigma of 0.04
 C26-C14 \\sim C26A-C14A
 with sigma of 0.04
 C26-C28 \\sim C26A-C28A
 with sigma of 0.04
 C49-C1 \\sim C49A-C1A
 with sigma of 0.04
 C46-C1 \\sim C46A-C1A
 with sigma of 0.04
 C45-C49 \\sim C45A-C49A
 with sigma of 0.02
 C45-C46 \\sim C45A-C46A
 with sigma of 0.02
 C46-C47 \\sim C46A-C47A
 with sigma of 0.02
 Cl44-C45 \\sim Cl-C45A
 with sigma of 0.02
 C49-C46 \\sim C49A-C46A
 with sigma of 0.04
 C49-C48 \\sim C49A-C48A
 with sigma of 0.02
 C47-C1 \\sim C47A-C1A
 with sigma of 0.02
 Cl44-C49 \\sim Cl-C49A
 with sigma of 0.04
 C48-C47 \\sim C48A-C47A
 with sigma of 0.04
 Cl44-C46 \\sim Cl-C46A
 with sigma of 0.04
 C45-C48 \\sim C45A-C48A
 with sigma of 0.04
 C45-C47 \\sim C45A-C47A
 with sigma of 0.04
 C48-C1 \\sim C48A-C1A
 with sigma of 0.02
 P37-F40 \\sim P37-F40A
 with sigma of 0.02
 P37-F41 \\sim P37-F41A
 with sigma of 0.02
 P37-F42 \\sim P37-F42A
 with sigma of 0.02
 P37-F39 \\sim P37-F39A
 with sigma of 0.02
 P37-F38 \\sim P37-F38A
 with sigma of 0.02
 P37-F43 \\sim P37-F43A
 with sigma of 0.02
3. Restrained planarity
 S25, S36, C26, C15, C14, C17, C22, C28, C13, C27, C16, C24, C23, C35, C33,
 C21, C34, C29, C18, C20, C30, C31, C19, C32, C27A, S25A, C13A, C24A, C26A,
 C14A, C15A, C23A, C35A, S36A, C16A, C22A, C28A, C34A, C17A, C21A, C33A, C29A,
 C18A, C20A, C32A, C30A, C19A, C31A
 with sigma of 0.1
4. Uiso/Uaniso restraints and constraints
C30A \\sim S25 \\sim C13 \\sim C24 \\sim C26 \\sim C14 \\sim C15 \\sim C23
\\sim C27 \\sim C35 \\sim S36 \\sim C16 \\sim C22 \\sim C16A \\sim C28 \\sim
C34 \\sim C17 \\sim C21 \\sim C15A \\sim C17A \\sim C33 \\sim C29 \\sim C18
\\sim C20 \\sim C24A \\sim C14A \\sim C22A \\sim C18A \\sim C32 \\sim C30 \\sim
C19 \\sim S25A \\sim C23A \\sim C13A \\sim S36A \\sim C21A \\sim C19A \\sim C31
\\sim C26A \\sim C35A \\sim C20A \\sim C27A \\sim C34A \\sim C28A \\sim C33A
\\sim C29A \\sim C32A \\sim C31A: within 1.7A with sigma of 0.04 and sigma for
terminal atoms of 0.08 within 1.7A
Cl44 \\sim C45 \\sim C49 \\sim C46 \\sim C48 \\sim C47 \\sim C1 \\sim Cl \\sim
C46A \\sim C45A \\sim C47A \\sim C49A \\sim C1A \\sim C48A: within 1.7A with
sigma of 0.04 and sigma for terminal atoms of 0.08 within 1.7A
F38 \\sim P37 \\sim F42 \\sim F42A \\sim F39A \\sim F40A \\sim F39 \\sim F40
\\sim F43 \\sim F38A \\sim F43A \\sim F41A \\sim F41: within 1.7A with sigma of
0.04 and sigma for terminal atoms of 0.08 within 1.7A
Uanis(C26A) = Uanis(C35A)
5. Rigid body (RIGU) restrains
 C28A, S25, C13, C24, C26, C14, C15, C23, C27, C35, S36, C16, C22, C16A, C28,
 C34, C17, C21, C15A, C17A, C33, C29, C18, C20, C24A, C14A, C22A, C18A, C32,
 C30, C19, S25A, C23A, C13A, S36A, C21A, C19A, C31, C26A, C35A, C20A, C27A,
 C34A, C33A, C29A, C32A, C30A, C31A
 with sigma for 1-2 distances of 0.004 and sigma for 1-3 distances of 0.004
 Cl, C46A, C45A, C47A, C49A, C1A, C48A, Cl44, C45, C49, C46, C48, C47, C1
 with sigma for 1-2 distances of 0.004 and sigma for 1-3 distances of 0.004
 F38, P37, F42, F42A, F39A, F40A, F39, F40, F43, F38A, F43A, F41A, F41
 with sigma for 1-2 distances of 0.004 and sigma for 1-3 distances of 0.004
6. Others
 Sof(C27A)=Sof(H27A)=Sof(S25A)=Sof(C13A)=Sof(C24A)=Sof(C26A)=Sof(C14A)=
 Sof(C15A)=Sof(C23A)=Sof(H23A)=Sof(C35A)=Sof(S36A)=Sof(C16A)=Sof(H16A)=
 Sof(C22A)=Sof(C28A)=Sof(C34A)=Sof(H34A)=Sof(C17A)=Sof(C21A)=Sof(H21A)=
 Sof(C33A)=Sof(C29A)=Sof(H29A)=Sof(C18A)=Sof(H18A)=Sof(C20A)=Sof(H20A)=
 Sof(C32A)=Sof(H32A)=Sof(C30A)=Sof(H30A)=Sof(C19A)=Sof(H19A)=Sof(C31A)=
 Sof(H31A)=1-FVAR(1)
 Sof(S25)=Sof(S36)=Sof(C26)=Sof(C15)=Sof(C14)=Sof(C17)=Sof(C22)=Sof(C28)=
 Sof(C13)=Sof(C27)=Sof(H27)=Sof(C16)=Sof(H16)=Sof(C24)=Sof(C23)=Sof(H23)=
 Sof(C35)=Sof(C33)=Sof(C21)=Sof(H21)=Sof(C34)=Sof(H34)=Sof(C29)=Sof(H29)=
 Sof(C18)=Sof(H18)=Sof(C20)=Sof(H20)=Sof(C30)=Sof(H30)=Sof(C31)=Sof(H31)=
 Sof(C19)=Sof(H19)=Sof(C32)=Sof(H32)=FVAR(1)
 Sof(C46A)=Sof(H46A)=Sof(Cl)=Sof(C45A)=Sof(C49A)=Sof(H49A)=Sof(C48A)=Sof(H48A)=
 Sof(C47A)=Sof(H47A)=Sof(C1A)=Sof(H1A)=1-FVAR(2)
 Sof(Cl44)=Sof(C45)=Sof(C49)=Sof(H49)=Sof(C46)=Sof(H46)=Sof(C48)=Sof(H48)=
 Sof(C47)=Sof(H47)=Sof(C1)=Sof(H1)=FVAR(2)
 Sof(F38A)=Sof(F42A)=Sof(F39A)=Sof(F40A)=Sof(F43A)=Sof(F41A)=1-FVAR(3)
 Sof(F41)=Sof(F39)=Sof(F38)=Sof(F43)=Sof(F40)=Sof(F42)=FVAR(3)
7.a Aromatic/amide H refined with riding coordinates:
 C10(H10), C27(H27), C16(H16), C23(H23), C8(H8), C3(H3), C21(H21), C7(H7),
 C34(H34), C5(H5), C29(H29), C18(H18), C20(H20), C30(H30), C6(H6), C31(H31),
 C19(H19), C32(H32), C49(H49), C46(H46), C48(H48), C47(H47), C1(H1), C27A(H27A),
  C23A(H23A), C16A(H16A), C34A(H34A), C21A(H21A), C29A(H29A), C18A(H18A),
 C20A(H20A), C32A(H32A), C30A(H30A), C19A(H19A), C31A(H31A), C46A(H46A),
 C49A(H49A), C48A(H48A), C47A(H47A), C1A(H1A)
;
_olex2_submission_special_instructions 'No special instructions were received'
_oxdiff_exptl_absorpt_empirical_details
;
Empirical correction (ABSPACK) includes:
- Absorption correction using spherical harmonics
- Frame scaling
;
_oxdiff_exptl_absorpt_empirical_full_max 1.768
_oxdiff_exptl_absorpt_empirical_full_min 0.670

loop_
_space_group_symop_operation_xyz
'x, y, z'
'-x, -y, -z'

loop_
_atom_site_label
_atom_site_type_symbol
_atom_site_fract_x
_atom_site_fract_y
_atom_site_fract_z
_atom_site_U_iso_or_equiv
_atom_site_adp_type
_atom_site_occupancy
_atom_site_site_symmetry_order
_atom_site_calc_flag
_atom_site_refinement_flags_posn
_atom_site_refinement_flags_adp
_atom_site_refinement_flags_occupancy
_atom_site_disorder_assembly
_atom_site_disorder_group
S1 S 0.95009(8) 0.81953(7) 1.02845(5) 0.0609(2) Uani 1 1 d . . . . .
S25 S 0.67039(9) 1.11633(8) 0.92608(7) 0.0553(2) Uani 0.923(2) 1 d D U P A 1
S36 S 0.58476(8) 0.77644(7) 1.00509(6) 0.0612(3) Uani 0.923(2) 1 d D U P A 1
P37 P 0.59360(9) 0.38511(8) 0.75950(6) 0.0726(2) Uani 1 1 d D U . . .
Cl44 Cl 0.9910(8) 1.6339(5) 1.3528(3) 0.126(2) Uani 0.376(9) 1 d D U P B 1
C26 C 0.7204(2) 1.0338(3) 1.08744(19) 0.0512(7) Uani 0.923(2) 1 d D U P A 1
C11 C 0.9093(3) 0.9264(3) 0.87635(18) 0.0524(6) Uani 1 1 d . . . . .
C15 C 0.5341(3) 0.8591(3) 0.84374(19) 0.0494(7) Uani 0.923(2) 1 d D U P A 1
C14 C 0.5899(3) 0.8798(3) 0.9399(2) 0.0505(6) Uani 0.923(2) 1 d D U P A 1
C17 C 0.4149(3) 0.7461(4) 0.6816(2) 0.0587(9) Uani 0.923(2) 1 d D U P A 1
C10 C 0.8295(3) 0.8166(3) 0.80019(19) 0.0579(6) Uani 1 1 d . . . . .
H10 H 0.801910 0.732927 0.806925 0.069 Uiso 1 1 calc R U . . .
C4 C 0.8336(3) 0.9611(3) 0.7040(2) 0.0608(7) Uani 1 1 d . . . . .
F41 F 0.7014(3) 0.3169(4) 0.7993(3) 0.1121(15) Uani 0.756(7) 1 d D U P C 1
C22 C 0.4516(4) 0.8690(4) 0.6644(3) 0.0578(10) Uani 0.923(2) 1 d D U P A 1
C12 C 0.9619(3) 0.9371(2) 0.97180(19) 0.0542(6) Uani 1 1 d . . . . .
C28 C 0.8452(3) 1.1438(4) 1.2495(2) 0.0584(9) Uani 0.923(2) 1 d D U P A 1
C13 C 0.6645(3) 1.0132(3) 0.99138(19) 0.0502(6) Uani 0.923(2) 1 d D U P A 1
C9 C 0.7901(3) 0.8313(3) 0.71237(19) 0.0574(6) Uani 1 1 d . . . . .
C2 C 0.9499(3) 1.0544(3) 0.86583(19) 0.0560(6) Uani 1 1 d . . . . .
C27 C 0.8002(3) 1.1490(3) 1.1592(2) 0.0574(7) Uani 0.923(2) 1 d D U P A 1
H27 H 0.824105 1.229956 1.147995 0.069 Uiso 0.923(2) 1 calc R U P A 1
C16 C 0.4570(3) 0.7426(3) 0.7724(2) 0.0585(8) Uani 0.923(2) 1 d D U P A 1
H16 H 0.432933 0.662204 0.784271 0.070 Uiso 0.923(2) 1 calc R U P A 1
C24 C 0.5706(3) 0.9813(3) 0.8256(2) 0.0517(7) Uani 0.923(2) 1 d D U P A 1
C23 C 0.5314(4) 0.9883(4) 0.7385(2) 0.0597(8) Uani 0.923(2) 1 d D U P A 1
H23 H 0.556273 1.069463 0.727775 0.072 Uiso 0.923(2) 1 calc R U P A 1
C8 C 0.7095(3) 0.7228(3) 0.6324(2) 0.0686(8) Uani 1 1 d . . . . .
H8 H 0.679861 0.638198 0.637359 0.082 Uiso 1 1 calc R U . . .
C3 C 0.9137(3) 1.0718(3) 0.7818(2) 0.0640(7) Uani 1 1 d . . . . .
H3 H 0.941804 1.156191 0.776199 0.077 Uiso 1 1 calc R U . . .
C35 C 0.6856(3) 0.9106(3) 1.1061(2) 0.0548(7) Uani 0.923(2) 1 d D U P A 1
C33 C 0.8074(3) 1.0195(4) 1.2657(2) 0.0609(9) Uani 0.923(2) 1 d D U P A 1
F39 F 0.6814(8) 0.5196(4) 0.8381(4) 0.144(3) Uani 0.756(7) 1 d D U P C 1
C21 C 0.4100(4) 0.8707(5) 0.5733(3) 0.0694(12) Uani 0.923(2) 1 d D U P A 1
H21 H 0.433416 0.951105 0.561443 0.083 Uiso 0.923(2) 1 calc R U P A 1
C7 C 0.6740(3) 0.7387(4) 0.5483(2) 0.0761(9) Uani 1 1 d . . . . .
H7 H 0.621519 0.665524 0.496455 0.091 Uiso 1 1 calc R U . . .
C34 C 0.7261(3) 0.9029(3) 1.1925(2) 0.0631(8) Uani 0.923(2) 1 d D U P A 1
H34 H 0.700421 0.821622 1.202929 0.076 Uiso 0.923(2) 1 calc R U P A 1
F38 F 0.5092(8) 0.2514(4) 0.6799(3) 0.149(3) Uani 0.756(7) 1 d D U P C 1
C5 C 0.7940(3) 0.9739(4) 0.6148(2) 0.0734(8) Uani 1 1 d . . . . .
H5 H 0.821373 1.057321 0.607671 0.088 Uiso 1 1 calc R U . . .
C29 C 0.9266(4) 1.2590(5) 1.3246(3) 0.0723(11) Uani 0.923(2) 1 d D U P A 1
H29 H 0.952546 1.340623 1.314661 0.087 Uiso 0.923(2) 1 calc R U P A 1
C18 C 0.3376(4) 0.6288(4) 0.6062(3) 0.0709(10) Uani 0.923(2) 1 d D U P A 1
H18 H 0.311709 0.547240 0.616200 0.085 Uiso 0.923(2) 1 calc R U P A 1
C20 C 0.3361(4) 0.7565(5) 0.5025(3) 0.0765(14) Uani 0.923(2) 1 d D U P A 1
H20 H 0.309042 0.759624 0.442869 0.092 Uiso 0.923(2) 1 calc R U P A 1
C45 C 0.9097(19) 1.565(3) 1.2362(8) 0.065(4) Uani 0.376(9) 1 d D U P B 1
F43 F 0.6795(5) 0.4340(5) 0.7015(3) 0.1258(16) Uani 0.756(7) 1 d D U P C 1
C30 C 0.9678(4) 1.2528(6) 1.4116(3) 0.0808(14) Uani 0.923(2) 1 d D U P A 1
H30 H 1.020298 1.330017 1.460507 0.097 Uiso 0.923(2) 1 calc R U P A 1
C6 C 0.7166(3) 0.8657(4) 0.5398(2) 0.0801(9) Uani 1 1 d . . . . .
H6 H 0.691693 0.876244 0.482167 0.096 Uiso 1 1 calc R U . . .
F40 F 0.5182(5) 0.3369(6) 0.8223(4) 0.148(2) Uani 0.756(7) 1 d D U P C 1
C31 C 0.9314(4) 1.1310(6) 1.4273(3) 0.0829(14) Uani 0.923(2) 1 d D U P A 1
H31 H 0.961299 1.127539 1.486764 0.100 Uiso 0.923(2) 1 calc R U P A 1
C19 C 0.3007(4) 0.6351(5) 0.5185(3) 0.0774(13) Uani 0.923(2) 1 d D U P A 1
H19 H 0.251455 0.557421 0.469266 0.093 Uiso 0.923(2) 1 calc R U P A 1
C32 C 0.8531(4) 1.0172(5) 1.3573(3) 0.0744(10) Uani 0.923(2) 1 d D U P A 1
H32 H 0.829164 0.937060 1.369474 0.089 Uiso 0.923(2) 1 calc R U P A 1
F42 F 0.4866(5) 0.4516(5) 0.7223(5) 0.1451(19) Uani 0.756(7) 1 d D U P C 1
C49 C 0.7800(17) 1.5763(15) 1.2034(9) 0.071(3) Uani 0.376(9) 1 d D U P B 1
H49 H 0.739994 1.614878 1.243304 0.086 Uiso 0.376(9) 1 calc R U P B 1
C46 C 0.9759(19) 1.523(3) 1.1773(13) 0.091(5) Uani 0.376(9) 1 d D U P B 1
H46 H 1.068146 1.530771 1.199648 0.109 Uiso 0.376(9) 1 calc R U P B 1
C48 C 0.7115(15) 1.5286(15) 1.1096(11) 0.085(4) Uani 0.376(9) 1 d D U P B 1
H48 H 0.623126 1.532568 1.086781 0.102 Uiso 0.376(9) 1 calc R U P B 1
C47 C 0.903(2) 1.470(2) 1.0837(12) 0.093(4) Uani 0.376(9) 1 d D U P B 1
H47 H 0.942609 1.431210 1.043914 0.112 Uiso 0.376(9) 1 calc R U P B 1
C1 C 0.771(3) 1.475(3) 1.0492(12) 0.085(5) Uani 0.376(9) 1 d D U P B 1
H1 H 0.723243 1.443562 0.986412 0.103 Uiso 0.376(9) 1 calc R U P B 1
C27A C 0.724(2) 0.950(3) 1.1572(17) 0.062(7) Uani 0.077(2) 1 d D U P A 2
H27A H 0.686745 0.861371 1.152235 0.074 Uiso 0.077(2) 1 calc R U P A 2
S25A S 0.5392(9) 0.7534(8) 0.9328(7) 0.065(3) Uani 0.077(2) 1 d D U P A 2
C13A C 0.6277(15) 0.9191(16) 0.9856(12) 0.048(6) Uani 0.077(2) 1 d D U P A 2
C24A C 0.4970(16) 0.782(2) 0.8255(12) 0.043(6) Uani 0.077(2) 1 d D U P A 2
C26A C 0.7036(16) 0.991(2) 1.0807(13) 0.046(4) Uani 0.077(2) 1 d D U P A 2
C14A C 0.6260(14) 0.9942(15) 0.9265(13) 0.048(5) Uani 0.077(2) 1 d D U P A 2
C15A C 0.5513(16) 0.917(2) 0.8333(12) 0.043(6) Uani 0.077(2) 1 d D U P A 2
C23A C 0.4206(18) 0.686(3) 0.7432(15) 0.054(7) Uani 0.077(2) 1 d D U P A 2
H23A H 0.386446 0.597222 0.740334 0.065 Uiso 0.077(2) 1 calc R U P A 2
C35A C 0.7555(16) 1.127(2) 1.0883(12) 0.046(4) Uani 0.077(2) 1 d D U P A 2
S36A S 0.7136(10) 1.1596(9) 0.9818(8) 0.059(3) Uani 0.077(2) 1 d D U P A 2
C16A C 0.526(2) 0.956(3) 0.7551(18) 0.048(7) Uani 0.077(2) 1 d D U P A 2
H16A H 0.560516 1.044482 0.759343 0.058 Uiso 0.077(2) 1 calc R U P A 2
C22A C 0.394(2) 0.723(4) 0.6620(17) 0.058(8) Uani 0.077(2) 1 d D U P A 2
C28A C 0.804(2) 1.047(3) 1.2438(17) 0.061(8) Uani 0.077(2) 1 d D U P A 2
C34A C 0.8312(18) 1.222(3) 1.1705(15) 0.068(8) Uani 0.077(2) 1 d D U P A 2
H34A H 0.865888 1.310581 1.174547 0.082 Uiso 0.077(2) 1 calc R U P A 2
C17A C 0.448(2) 0.858(4) 0.6688(19) 0.057(9) Uani 0.077(2) 1 d D U P A 2
C21A C 0.316(2) 0.629(4) 0.575(2) 0.063(9) Uani 0.077(2) 1 d D U P A 2
H21A H 0.280655 0.540074 0.569852 0.076 Uiso 0.077(2) 1 calc R U P A 2
C33A C 0.856(2) 1.182(3) 1.2494(18) 0.060(8) Uani 0.077(2) 1 d D U P A 2
C29A C 0.830(3) 1.011(5) 1.324(2) 0.070(9) Uani 0.077(2) 1 d D U P A 2
H29A H 0.794931 0.921728 1.319793 0.084 Uiso 0.077(2) 1 calc R U P A 2
C18A C 0.420(3) 0.894(5) 0.587(2) 0.066(9) Uani 0.077(2) 1 d D U P A 2
H18A H 0.454174 0.981946 0.590027 0.079 Uiso 0.077(2) 1 calc R U P A 2
C20A C 0.293(3) 0.667(5) 0.498(2) 0.073(11) Uani 0.077(2) 1 d D U P A 2
H20A H 0.241713 0.602645 0.441615 0.088 Uiso 0.077(2) 1 calc R U P A 2
C32A C 0.935(2) 1.276(5) 1.338(2) 0.076(10) Uani 0.077(2) 1 d D U P A 2
H32A H 0.970570 1.365405 1.343589 0.091 Uiso 0.077(2) 1 calc R U P A 2
C30A C 0.905(3) 1.103(6) 1.407(2) 0.079(10) Uani 0.077(2) 1 d D U P A 2
H30A H 0.922178 1.077310 1.459605 0.094 Uiso 0.077(2) 1 calc R U P A 2
C19A C 0.344(3) 0.799(5) 0.504(3) 0.068(10) Uani 0.077(2) 1 d D U P A 2
H19A H 0.326755 0.822713 0.450944 0.082 Uiso 0.077(2) 1 calc R U P A 2
C31A C 0.958(3) 1.236(6) 1.413(2) 0.079(11) Uani 0.077(2) 1 d D U P A 2
H31A H 1.009314 1.298981 1.470443 0.094 Uiso 0.077(2) 1 calc R U P A 2
C46A C 0.9891(12) 1.5461(17) 1.2077(7) 0.085(3) Uani 0.624(9) 1 d D U P B 2
H46A H 1.069384 1.560127 1.255003 0.103 Uiso 0.624(9) 1 calc R U P B 2
Cl Cl 0.8974(8) 1.6519(3) 1.3376(3) 0.149(2) Uani 0.624(9) 1 d D U P B 2
C45A C 0.8811(15) 1.5813(18) 1.2248(6) 0.075(3) Uani 0.624(9) 1 d D U P B 2
C49A C 0.7576(10) 1.5526(9) 1.1577(9) 0.083(2) Uani 0.624(9) 1 d D U P B 2
H49A H 0.683648 1.570370 1.172483 0.100 Uiso 0.624(9) 1 calc R U P B 2
C48A C 0.7455(13) 1.4966(18) 1.0674(9) 0.090(3) Uani 0.624(9) 1 d D U P B 2
H48A H 0.664129 1.480179 1.020302 0.108 Uiso 0.624(9) 1 calc R U P B 2
C47A C 0.9739(10) 1.4891(10) 1.1178(9) 0.094(2) Uani 0.624(9) 1 d D U P B 2
H47A H 1.046114 1.465899 1.103523 0.113 Uiso 0.624(9) 1 calc R U P B 2
C1A C 0.8533(13) 1.4657(12) 1.0479(6) 0.088(3) Uani 0.624(9) 1 d D U P B 2
H1A H 0.845702 1.428538 0.987246 0.106 Uiso 0.624(9) 1 calc R U P B 2
F38A F 0.657(2) 0.2933(15) 0.7110(13) 0.160(6) Uani 0.244(7) 1 d D U P C 2
F42A F 0.567(3) 0.4427(17) 0.6764(10) 0.174(8) Uani 0.244(7) 1 d D U P C 2
F39A F 0.531(2) 0.4768(17) 0.8134(15) 0.163(6) Uani 0.244(7) 1 d D U P C 2
F40A F 0.4523(15) 0.282(2) 0.7101(14) 0.164(7) Uani 0.244(7) 1 d D U P C 2
F43A F 0.7250(15) 0.491(2) 0.8196(16) 0.163(8) Uani 0.244(7) 1 d D U P C 2
F41A F 0.598(2) 0.3133(12) 0.8312(7) 0.136(7) Uani 0.244(7) 1 d D U P C 2

loop_
_atom_site_aniso_label
_atom_site_aniso_U_11
_atom_site_aniso_U_22
_atom_site_aniso_U_33
_atom_site_aniso_U_23
_atom_site_aniso_U_13
_atom_site_aniso_U_12
S1 0.0702(4) 0.0504(4) 0.0677(4) 0.0242(3) 0.0275(3) 0.0190(3)
S25 0.0670(5) 0.0458(4) 0.0562(5) 0.0179(4) 0.0246(4) 0.0174(4)
S36 0.0709(5) 0.0505(4) 0.0611(5) 0.0221(3) 0.0190(4) 0.0166(3)
P37 0.0824(6) 0.0670(5) 0.0736(5) 0.0292(4) 0.0269(4) 0.0254(4)
Cl44 0.141(4) 0.108(2) 0.0715(17) 0.0094(15) -0.018(2) 0.015(2)
C26 0.0516(16) 0.0532(18) 0.0533(15) 0.0180(13) 0.0210(13) 0.0202(13)
C11 0.0532(14) 0.0584(15) 0.0560(15) 0.0216(12) 0.0254(12) 0.0249(12)
C15 0.0526(17) 0.0476(18) 0.0531(15) 0.0163(13) 0.0213(12) 0.0214(15)
C14 0.0516(16) 0.0485(15) 0.0567(16) 0.0185(13) 0.0213(13) 0.0200(12)
C17 0.0583(19) 0.061(2) 0.0572(18) 0.0131(15) 0.0183(15) 0.0269(16)
C10 0.0595(16) 0.0567(15) 0.0683(17) 0.0233(13) 0.0314(13) 0.0233(13)
C4 0.0576(16) 0.0720(18) 0.0617(16) 0.0254(14) 0.0261(13) 0.0256(14)
F41 0.089(2) 0.114(3) 0.138(4) 0.067(2) 0.018(2) 0.0375(19)
C22 0.062(2) 0.0658(19) 0.0558(17) 0.0189(15) 0.0247(15) 0.0345(17)
C12 0.0558(15) 0.0517(13) 0.0655(16) 0.0219(12) 0.0292(13) 0.0225(12)
C28 0.0517(18) 0.071(2) 0.0567(17) 0.0157(15) 0.0233(14) 0.0257(16)
C13 0.0534(16) 0.0497(15) 0.0541(15) 0.0181(12) 0.0234(13) 0.0208(13)
C9 0.0542(15) 0.0667(17) 0.0586(15) 0.0200(13) 0.0240(12) 0.0267(13)
C2 0.0553(15) 0.0540(15) 0.0659(16) 0.0213(12) 0.0274(13) 0.0201(12)
C27 0.0584(18) 0.0566(18) 0.0560(17) 0.0136(14) 0.0218(14) 0.0176(14)
C16 0.063(2) 0.0517(19) 0.061(2) 0.0151(15) 0.0207(16) 0.0204(15)
C24 0.0587(17) 0.0489(16) 0.0557(16) 0.0175(13) 0.0251(13) 0.0244(14)
C23 0.074(2) 0.061(2) 0.0568(17) 0.0244(14) 0.0274(15) 0.0323(16)
C8 0.0645(18) 0.0728(19) 0.0709(19) 0.0174(15) 0.0254(15) 0.0286(15)
C3 0.0695(18) 0.0659(17) 0.0684(18) 0.0304(15) 0.0312(15) 0.0241(14)
C35 0.0571(17) 0.0554(17) 0.0574(17) 0.0206(14) 0.0230(14) 0.0210(13)
C33 0.0570(18) 0.079(2) 0.0561(19) 0.0231(16) 0.0238(15) 0.0316(16)
F39 0.234(7) 0.066(2) 0.099(3) 0.0108(17) 0.050(3) 0.010(3)
C21 0.080(3) 0.081(3) 0.059(2) 0.024(2) 0.0264(19) 0.042(2)
C7 0.0695(19) 0.094(2) 0.0610(18) 0.0151(16) 0.0188(15) 0.0323(18)
C34 0.0661(19) 0.0697(19) 0.0612(18) 0.0274(15) 0.0249(15) 0.0247(15)
F38 0.203(6) 0.074(2) 0.097(3) 0.0152(18) -0.034(3) 0.026(3)
C5 0.0711(19) 0.092(2) 0.073(2) 0.0430(18) 0.0301(16) 0.0308(17)
C29 0.071(2) 0.078(2) 0.060(2) 0.0117(18) 0.0224(18) 0.0206(19)
C18 0.073(2) 0.070(2) 0.063(2) 0.0126(19) 0.0161(17) 0.0265(18)
C20 0.082(3) 0.099(4) 0.0518(19) 0.0180(19) 0.0183(18) 0.047(2)
C45 0.079(8) 0.049(7) 0.057(5) 0.021(5) 0.015(5) 0.005(6)
F43 0.161(4) 0.149(3) 0.121(3) 0.077(3) 0.088(3) 0.066(3)
C30 0.079(3) 0.100(3) 0.054(2) 0.008(2) 0.0215(19) 0.029(2)
C6 0.077(2) 0.117(3) 0.0584(18) 0.0357(19) 0.0241(16) 0.042(2)
F40 0.124(4) 0.194(5) 0.180(5) 0.118(4) 0.086(4) 0.047(3)
C31 0.081(3) 0.118(4) 0.051(2) 0.020(2) 0.0211(18) 0.043(3)
C19 0.078(2) 0.084(3) 0.060(2) 0.005(2) 0.0152(18) 0.035(2)
C32 0.078(2) 0.100(3) 0.060(2) 0.034(2) 0.0294(19) 0.039(2)
F42 0.149(4) 0.144(4) 0.183(5) 0.082(4) 0.048(3) 0.101(3)
C49 0.085(8) 0.064(6) 0.053(6) 0.015(6) 0.011(6) 0.020(5)
C46 0.083(8) 0.101(11) 0.078(9) 0.017(10) 0.034(7) 0.012(7)
C48 0.101(8) 0.076(7) 0.057(7) 0.015(7) 0.003(6) 0.025(6)
C47 0.105(12) 0.093(9) 0.073(9) 0.018(9) 0.041(8) 0.011(11)
C1 0.109(11) 0.065(9) 0.065(7) 0.018(6) 0.028(7) 0.001(8)
C27A 0.067(13) 0.066(11) 0.058(8) 0.025(8) 0.024(9) 0.023(11)
S25A 0.083(6) 0.050(5) 0.068(7) 0.036(4) 0.017(5) 0.022(4)
C13A 0.051(12) 0.051(11) 0.053(7) 0.022(7) 0.023(8) 0.028(9)
C24A 0.051(14) 0.033(10) 0.055(9) 0.021(8) 0.020(9) 0.023(10)
C26A 0.048(9) 0.052(9) 0.054(6) 0.013(6) 0.028(6) 0.034(7)
C14A 0.059(11) 0.036(9) 0.058(7) 0.017(7) 0.024(8) 0.024(8)
C15A 0.057(13) 0.031(11) 0.054(7) 0.027(8) 0.021(8) 0.021(10)
C23A 0.059(15) 0.051(12) 0.055(10) 0.014(8) 0.023(9) 0.023(11)
C35A 0.048(9) 0.052(9) 0.054(6) 0.013(6) 0.028(6) 0.034(7)
S36A 0.071(6) 0.051(5) 0.061(6) 0.016(5) 0.028(5) 0.024(4)
C16A 0.072(14) 0.041(11) 0.057(8) 0.034(8) 0.029(9) 0.036(10)
C22A 0.067(14) 0.062(10) 0.054(9) 0.016(8) 0.025(9) 0.031(10)
C28A 0.065(14) 0.073(11) 0.054(8) 0.022(8) 0.027(9) 0.029(11)
C34A 0.079(16) 0.066(12) 0.054(9) 0.016(8) 0.023(9) 0.016(13)
C17A 0.064(15) 0.065(10) 0.057(9) 0.022(8) 0.026(10) 0.038(11)
C21A 0.076(17) 0.068(13) 0.052(11) 0.019(10) 0.022(11) 0.031(12)
C33A 0.060(15) 0.069(11) 0.055(8) 0.017(8) 0.027(10) 0.023(10)
C29A 0.077(17) 0.083(13) 0.054(10) 0.024(10) 0.023(11) 0.029(13)
C18A 0.079(17) 0.075(13) 0.056(10) 0.021(9) 0.025(11) 0.043(13)
C20A 0.087(18) 0.078(14) 0.056(11) 0.025(12) 0.017(12) 0.036(14)
C32A 0.078(18) 0.083(14) 0.057(10) 0.010(10) 0.021(12) 0.021(14)
C30A 0.086(17) 0.097(14) 0.055(11) 0.020(11) 0.023(13) 0.036(14)
C19A 0.083(18) 0.077(15) 0.057(11) 0.027(10) 0.024(12) 0.040(13)
C31A 0.080(18) 0.095(13) 0.054(11) 0.012(12) 0.021(14) 0.028(14)
C46A 0.079(5) 0.093(7) 0.075(5) 0.026(6) 0.025(4) 0.010(4)
Cl 0.219(5) 0.1211(17) 0.0799(18) 0.0062(13) 0.066(3) 0.012(2)
C45A 0.089(7) 0.067(6) 0.067(4) 0.024(4) 0.025(4) 0.020(4)
C49A 0.082(5) 0.083(6) 0.081(7) 0.027(7) 0.026(5) 0.021(5)
C48A 0.094(5) 0.088(8) 0.072(6) 0.023(6) 0.018(4) 0.013(5)
C47A 0.084(5) 0.097(5) 0.086(6) 0.014(5) 0.030(4) 0.012(5)
C1A 0.086(7) 0.085(5) 0.068(4) 0.014(4) 0.022(4) -0.006(5)
F38A 0.197(14) 0.165(12) 0.159(13) 0.024(9) 0.123(12) 0.086(10)
F42A 0.24(2) 0.165(12) 0.123(9) 0.093(9) 0.041(10) 0.041(12)
F39A 0.173(12) 0.152(11) 0.203(14) 0.037(10) 0.098(12) 0.103(10)
F40A 0.097(8) 0.176(15) 0.144(13) 0.028(10) 0.001(7) -0.024(8)
F43A 0.073(7) 0.142(13) 0.199(16) 0.004(10) 0.016(8) -0.017(7)
F41A 0.213(18) 0.091(7) 0.061(5) 0.035(5) -0.002(7) 0.012(9)

loop_
_atom_type_symbol
_atom_type_description
_atom_type_scat_dispersion_real
_atom_type_scat_dispersion_imag
_atom_type_scat_source
C C 0.0181 0.0091 'International Tables Vol C Tables 4.2.6.8 and 6.1.1.4'
H H 0.0000 0.0000 'International Tables Vol C Tables 4.2.6.8 and 6.1.1.4'
Cl Cl 0.3639 0.7018 'International Tables Vol C Tables 4.2.6.8 and 6.1.1.4'
F F 0.0727 0.0534 'International Tables Vol C Tables 4.2.6.8 and 6.1.1.4'
P P 0.2955 0.4335 'International Tables Vol C Tables 4.2.6.8 and 6.1.1.4'
S S 0.3331 0.5567 'International Tables Vol C Tables 4.2.6.8 and 6.1.1.4'

loop_
_geom_angle_atom_site_label_1
_geom_angle_atom_site_label_2
_geom_angle_atom_site_label_3
_geom_angle
_geom_angle_site_symmetry_1
_geom_angle_site_symmetry_3
_geom_angle_publ_flag
C12 S1 C2 90.24(13) . 2_777 ?
C13 S25 C24 90.99(15) . . ?
C14 S36 C35 91.39(15) . . ?
F39 P37 F41 89.4(3) . . ?
F38 P37 F41 90.0(2) . . ?
F38 P37 F39 178.4(4) . . ?
F38 P37 F43 91.8(3) . . ?
F43 P37 F41 90.5(3) . . ?
F43 P37 F39 86.7(3) . . ?
F40 P37 F41 85.8(2) . . ?
F40 P37 F39 91.2(3) . . ?
F40 P37 F38 90.2(4) . . ?
F40 P37 F43 175.8(3) . . ?
F42 P37 F41 178.7(3) . . ?
F42 P37 F39 90.3(3) . . ?
F42 P37 F38 90.3(3) . . ?
F42 P37 F43 90.7(3) . . ?
F42 P37 F40 92.9(3) . . ?
F38A P37 F42A 89.1(12) . . ?
F38A P37 F39A 177.1(11) . . ?
F38A P37 F40A 90.8(10) . . ?
F38A P37 F41A 90.6(10) . . ?
F39A P37 F42A 93.8(11) . . ?
F40A P37 F42A 88.1(12) . . ?
F40A P37 F39A 89.7(12) . . ?
F40A P37 F41A 83.1(11) . . ?
F43A P37 F38A 96.1(11) . . ?
F43A P37 F42A 96.9(13) . . ?
F43A P37 F39A 83.2(10) . . ?
F43A P37 F40A 171.5(12) . . ?
F43A P37 F41A 91.9(12) . . ?
F41A P37 F42A 171.2(10) . . ?
F41A P37 F39A 86.6(10) . . ?
C27 C26 C13 130.4(3) . . ?
C27 C26 C35 119.1(3) . . ?
C35 C26 C13 110.5(3) . . ?
C10 C11 C12 130.6(2) . . ?
C10 C11 C2 119.7(2) . . ?
C2 C11 C12 109.7(2) . . ?
C16 C15 C14 129.7(3) . . ?
C16 C15 C24 120.0(3) . . ?
C24 C15 C14 110.2(3) . . ?
C15 C14 S36 133.5(2) . . ?
C13 C14 S36 113.2(2) . . ?
C13 C14 C15 113.2(3) . . ?
C22 C17 C18 118.6(3) . . ?
C16 C17 C22 119.7(3) . . ?
C16 C17 C18 121.7(3) . . ?
C11 C10 H10 119.9 . . ?
C11 C10 C9 120.2(3) . . ?
C9 C10 H10 119.9 . . ?
C3 C4 C9 120.5(3) . . ?
C3 C4 C5 121.5(3) . . ?
C5 C4 C9 118.0(3) . . ?
C17 C22 C23 120.0(3) . . ?
C21 C22 C17 119.0(4) . . ?
C21 C22 C23 121.0(4) . . ?
C11 C12 S1 132.3(2) . . ?
C12 C12 S1 113.6(3) 2_777 . ?
C12 C12 C11 114.1(3) 2_777 . ?
C27 C28 C33 119.4(3) . . ?
C29 C28 C27 121.7(4) . . ?
C29 C28 C33 118.9(3) . . ?
C26 C13 S25 133.6(2) . . ?
C14 C13 S25 113.2(2) . . ?
C14 C13 C26 113.2(3) . . ?
C10 C9 C4 118.8(3) . . ?
C10 C9 C8 122.6(3) . . ?
C8 C9 C4 118.7(3) . . ?
C11 C2 S1 112.3(2) . 2_777 ?
C3 C2 S1 126.2(2) . 2_777 ?
C3 C2 C11 121.5(3) . . ?
C26 C27 C28 119.9(3) . . ?
C26 C27 H27 120.1 . . ?
C28 C27 H27 120.1 . . ?
C15 C16 C17 119.7(3) . . ?
C15 C16 H16 120.2 . . ?
C17 C16 H16 120.2 . . ?
C15 C24 S25 112.4(2) . . ?
C23 C24 S25 125.9(3) . . ?
C23 C24 C15 121.8(3) . . ?
C22 C23 H23 120.6 . . ?
C24 C23 C22 118.8(3) . . ?
C24 C23 H23 120.6 . . ?
C9 C8 H8 119.2 . . ?
C7 C8 C9 121.7(3) . . ?
C7 C8 H8 119.2 . . ?
C4 C3 H3 120.3 . . ?
C2 C3 C4 119.3(3) . . ?
C2 C3 H3 120.3 . . ?
C26 C35 S36 111.7(2) . . ?
C34 C35 S36 126.1(2) . . ?
C34 C35 C26 122.2(3) . . ?
C34 C33 C28 120.4(3) . . ?
C34 C33 C32 121.4(4) . . ?
C32 C33 C28 118.3(3) . . ?
C22 C21 H21 119.5 . . ?
C20 C21 C22 120.9(4) . . ?
C20 C21 H21 119.5 . . ?
C8 C7 H7 120.1 . . ?
C8 C7 C6 119.8(3) . . ?
C6 C7 H7 120.1 . . ?
C35 C34 C33 119.0(3) . . ?
C35 C34 H34 120.5 . . ?
C33 C34 H34 120.5 . . ?
C4 C5 H5 119.5 . . ?
C6 C5 C4 120.9(3) . . ?
C6 C5 H5 119.5 . . ?
C28 C29 H29 119.5 . . ?
C30 C29 C28 121.1(4) . . ?
C30 C29 H29 119.5 . . ?
C17 C18 H18 119.9 . . ?
C19 C18 C17 120.3(4) . . ?
C19 C18 H18 119.9 . . ?
C21 C20 H20 119.7 . . ?
C21 C20 C19 120.6(4) . . ?
C19 C20 H20 119.7 . . ?
C49 C45 Cl44 115.3(12) . . ?
C46 C45 Cl44 122.7(14) . . ?
C46 C45 C49 121.0(12) . . ?
C29 C30 H30 120.0 . . ?
C29 C30 C31 120.0(4) . . ?
C31 C30 H30 120.0 . . ?
C7 C6 H6 119.5 . . ?
C5 C6 C7 120.9(3) . . ?
C5 C6 H6 119.5 . . ?
C30 C31 H31 119.4 . . ?
C32 C31 C30 121.2(4) . . ?
C32 C31 H31 119.4 . . ?
C18 C19 C20 120.5(4) . . ?
C18 C19 H19 119.7 . . ?
C20 C19 H19 119.7 . . ?
C33 C32 H32 119.7 . . ?
C31 C32 C33 120.6(4) . . ?
C31 C32 H32 119.7 . . ?
C45 C49 H49 120.9 . . ?
C48 C49 C45 118.2(12) . . ?
C48 C49 H49 120.9 . . ?
C45 C46 H46 120.5 . . ?
C45 C46 C47 118.9(13) . . ?
C47 C46 H46 120.5 . . ?
C49 C48 H48 119.1 . . ?
C1 C48 C49 121.7(15) . . ?
C1 C48 H48 119.1 . . ?
C46 C47 H47 119.8 . . ?
C1 C47 C46 120.5(14) . . ?
C1 C47 H47 119.8 . . ?
C48 C1 C47 118.8(16) . . ?
C48 C1 H1 120.6 . . ?
C47 C1 H1 120.6 . . ?
C26A C27A H27A 121.0 . . ?
C26A C27A C28A 118(2) . . ?
C28A C27A H27A 121.0 . . ?
C13A S25A C24A 89.7(10) . . ?
C26A C13A S25A 130.0(15) . . ?
C14A C13A S25A 114.2(12) . . ?
C14A C13A C26A 115.7(15) . . ?
C15A C24A S25A 112.7(13) . . ?
C23A C24A S25A 124.6(17) . . ?
C23A C24A C15A 122.7(17) . . ?
C27A C26A C13A 131(2) . . ?
C27A C26A C35A 121.2(17) . . ?
C35A C26A C13A 107.4(15) . . ?
C13A C14A C15A 113.2(14) . . ?
C13A C14A S36A 112.9(12) . . ?
C15A C14A S36A 133.8(15) . . ?
C24A C15A C14A 110.2(15) . . ?
C16A C15A C24A 119.3(17) . . ?
C16A C15A C14A 130.5(19) . . ?
C24A C23A H23A 120.7 . . ?
C24A C23A C22A 119(2) . . ?
C22A C23A H23A 120.7 . . ?
C26A C35A S36A 114.0(13) . . ?
C34A C35A C26A 121.6(17) . . ?
C34A C35A S36A 124.5(17) . . ?
C14A S36A C35A 89.9(10) . . ?
C15A C16A H16A 120.2 . . ?
C15A C16A C17A 120(2) . . ?
C17A C16A H16A 120.2 . . ?
C17A C22A C23A 119(2) . . ?
C21A C22A C23A 122(2) . . ?
C21A C22A C17A 119(2) . . ?
C33A C28A C27A 120(2) . . ?
C29A C28A C27A 121(2) . . ?
C29A C28A C33A 120(2) . . ?
C35A C34A H34A 120.8 . . ?
C35A C34A C33A 118(2) . . ?
C33A C34A H34A 120.8 . . ?
C16A C17A C22A 120(2) . . ?
C16A C17A C18A 121(2) . . ?
C22A C17A C18A 118(2) . . ?
C22A C21A H21A 119.5 . . ?
C20A C21A C22A 121(2) . . ?
C20A C21A H21A 119.5 . . ?
C28A C33A C32A 118(2) . . ?
C34A C33A C28A 121(2) . . ?
C34A C33A C32A 121(2) . . ?
C28A C29A H29A 119.5 . . ?
C30A C29A C28A 121(2) . . ?
C30A C29A H29A 119.5 . . ?
C17A C18A H18A 119.7 . . ?
C19A C18A C17A 121(2) . . ?
C19A C18A H18A 119.7 . . ?
C21A C20A H20A 119.6 . . ?
C21A C20A C19A 121(3) . . ?
C19A C20A H20A 119.6 . . ?
C33A C32A H32A 119.8 . . ?
C31A C32A C33A 120(3) . . ?
C31A C32A H32A 119.8 . . ?
C29A C30A H30A 120.2 . . ?
C29A C30A C31A 120(3) . . ?
C31A C30A H30A 120.2 . . ?
C18A C19A C20A 120(3) . . ?
C18A C19A H19A 119.8 . . ?
C20A C19A H19A 119.8 . . ?
C32A C31A C30A 121(3) . . ?
C32A C31A H31A 119.3 . . ?
C30A C31A H31A 119.3 . . ?
C45A C46A H46A 121.5 . . ?
C45A C46A C47A 117.1(9) . . ?
C47A C46A H46A 121.5 . . ?
C46A C45A Cl 117.9(9) . . ?
C46A C45A C49A 123.0(8) . . ?
C49A C45A Cl 118.8(9) . . ?
C45A C49A H49A 120.7 . . ?
C45A C49A C48A 118.5(8) . . ?
C48A C49A H49A 120.7 . . ?
C49A C48A H48A 120.2 . . ?
C1A C48A C49A 119.6(10) . . ?
C1A C48A H48A 120.2 . . ?
C46A C47A H47A 119.4 . . ?
C46A C47A C1A 121.2(9) . . ?
C1A C47A H47A 119.4 . . ?
C48A C1A C47A 120.3(10) . . ?
C48A C1A H1A 119.8 . . ?
C47A C1A H1A 119.8 . . ?

loop_
_geom_bond_atom_site_label_1
_geom_bond_atom_site_label_2
_geom_bond_distance
_geom_bond_site_symmetry_2
_geom_bond_publ_flag
S1 C12 1.731(3) . ?
S1 C2 1.768(3) 2_777 ?
S25 C13 1.704(3) . ?
S25 C24 1.763(3) . ?
S36 C14 1.703(3) . ?
S36 C35 1.765(3) . ?
P37 F41 1.578(3) . ?
P37 F39 1.567(5) . ?
P37 F38 1.563(4) . ?
P37 F43 1.566(3) . ?
P37 F40 1.557(4) . ?
P37 F42 1.545(3) . ?
P37 F38A 1.509(9) . ?
P37 F42A 1.583(11) . ?
P37 F39A 1.544(10) . ?
P37 F40A 1.523(13) . ?
P37 F43A 1.492(13) . ?
P37 F41A 1.527(10) . ?
Cl44 C45 1.718(11) . ?
C26 C13 1.429(4) . ?
C26 C27 1.382(4) . ?
C26 C35 1.427(4) . ?
C11 C10 1.384(4) . ?
C11 C12 1.442(4) . ?
C11 C2 1.421(4) . ?
C15 C14 1.431(4) . ?
C15 C16 1.382(4) . ?
C15 C24 1.414(4) . ?
C14 C13 1.400(4) . ?
C17 C22 1.415(5) . ?
C17 C16 1.411(5) . ?
C17 C18 1.417(5) . ?
C10 H10 0.9300 . ?
C10 C9 1.410(4) . ?
C4 C9 1.429(4) . ?
C4 C3 1.403(4) . ?
C4 C5 1.421(4) . ?
C22 C23 1.423(5) . ?
C22 C21 1.408(5) . ?
C12 C12 1.361(5) 2_777 ?
C28 C27 1.412(4) . ?
C28 C33 1.421(5) . ?
C28 C29 1.410(5) . ?
C9 C8 1.411(4) . ?
C2 C3 1.364(4) . ?
C27 H27 0.9300 . ?
C16 H16 0.9300 . ?
C24 C23 1.367(4) . ?
C23 H23 0.9300 . ?
C8 H8 0.9300 . ?
C8 C7 1.358(4) . ?
C3 H3 0.9300 . ?
C35 C34 1.359(4) . ?
C33 C34 1.404(5) . ?
C33 C32 1.421(5) . ?
C21 H21 0.9300 . ?
C21 C20 1.358(6) . ?
C7 H7 0.9300 . ?
C7 C6 1.399(5) . ?
C34 H34 0.9300 . ?
C5 H5 0.9300 . ?
C5 C6 1.361(5) . ?
C29 H29 0.9300 . ?
C29 C30 1.363(5) . ?
C18 H18 0.9300 . ?
C18 C19 1.373(6) . ?
C20 H20 0.9300 . ?
C20 C19 1.387(6) . ?
C45 C49 1.386(12) . ?
C45 C46 1.375(12) . ?
C30 H30 0.9300 . ?
C30 C31 1.391(6) . ?
C6 H6 0.9300 . ?
C31 H31 0.9300 . ?
C31 C32 1.358(6) . ?
C19 H19 0.9300 . ?
C32 H32 0.9300 . ?
C49 H49 0.9300 . ?
C49 C48 1.383(11) . ?
C46 H46 0.9300 . ?
C46 C47 1.390(13) . ?
C48 H48 0.9300 . ?
C48 C1 1.376(13) . ?
C47 H47 0.9300 . ?
C47 C1 1.385(14) . ?
C1 H1 0.9300 . ?
C27A H27A 0.9300 . ?
C27A C26A 1.378(18) . ?
C27A C28A 1.417(19) . ?
S25A C13A 1.707(16) . ?
S25A C24A 1.772(16) . ?
C13A C26A 1.436(17) . ?
C13A C14A 1.384(17) . ?
C24A C15A 1.411(18) . ?
C24A C23A 1.367(18) . ?
C26A C35A 1.417(18) . ?
C14A C15A 1.419(17) . ?
C14A S36A 1.705(15) . ?
C15A C16A 1.386(17) . ?
C23A H23A 0.9300 . ?
C23A C22A 1.426(19) . ?
C35A S36A 1.778(17) . ?
C35A C34A 1.355(18) . ?
C16A H16A 0.9300 . ?
C16A C17A 1.413(19) . ?
C22A C17A 1.416(18) . ?
C22A C21A 1.406(19) . ?
C28A C33A 1.413(18) . ?
C28A C29A 1.405(19) . ?
C34A H34A 0.9300 . ?
C34A C33A 1.406(19) . ?
C17A C18A 1.420(19) . ?
C21A H21A 0.9300 . ?
C21A C20A 1.35(2) . ?
C33A C32A 1.42(2) . ?
C29A H29A 0.9300 . ?
C29A C30A 1.36(2) . ?
C18A H18A 0.9300 . ?
C18A C19A 1.37(2) . ?
C20A H20A 0.9300 . ?
C20A C19A 1.38(2) . ?
C32A H32A 0.9300 . ?
C32A C31A 1.36(2) . ?
C30A H30A 0.9300 . ?
C30A C31A 1.40(2) . ?
C19A H19A 0.9300 . ?
C31A H31A 0.9300 . ?
C46A H46A 0.9300 . ?
C46A C45A 1.367(10) . ?
C46A C47A 1.370(10) . ?
Cl C45A 1.725(8) . ?
C45A C49A 1.369(11) . ?
C49A H49A 0.9300 . ?
C49A C48A 1.383(11) . ?
C48A H48A 0.9300 . ?
C48A C1A 1.361(12) . ?
C47A H47A 0.9300 . ?
C47A C1A 1.382(11) . ?
C1A H1A 0.9300 . ?

loop_
_geom_torsion_atom_site_label_1
_geom_torsion_atom_site_label_2
_geom_torsion_atom_site_label_3
_geom_torsion_atom_site_label_4
_geom_torsion
_geom_torsion_site_symmetry_1
_geom_torsion_site_symmetry_2
_geom_torsion_site_symmetry_3
_geom_torsion_site_symmetry_4
_geom_torsion_publ_flag
S1 C2 C3 C4 180.0(2) 2_777 . . . ?
S25 C24 C23 C22 179.4(2) . . . . ?
S36 C14 C13 S25 179.64(14) . . . . ?
S36 C14 C13 C26 0.0(3) . . . . ?
S36 C35 C34 C33 179.5(2) . . . . ?
Cl44 C45 C49 C48 177.0(17) . . . . ?
Cl44 C45 C46 C47 -179(2) . . . . ?
C26 C35 C34 C33 -1.4(4) . . . . ?
C11 C10 C9 C4 -0.2(4) . . . . ?
C11 C10 C9 C8 179.7(2) . . . . ?
C11 C2 C3 C4 0.5(4) . . . . ?
C15 C14 C13 S25 -0.3(3) . . . . ?
C15 C14 C13 C26 -179.9(2) . . . . ?
C15 C24 C23 C22 0.0(5) . . . . ?
C14 S36 C35 C26 0.5(2) . . . . ?
C14 S36 C35 C34 179.7(3) . . . . ?
C14 C15 C16 C17 -178.8(3) . . . . ?
C14 C15 C24 S25 -0.3(3) . . . . ?
C14 C15 C24 C23 179.2(3) . . . . ?
C17 C22 C23 C24 -0.2(5) . . . . ?
C17 C22 C21 C20 -0.2(5) . . . . ?
C17 C18 C19 C20 -1.3(6) . . . . ?
C10 C11 C12 S1 1.4(4) . . . . ?
C10 C11 C12 C12 179.7(3) . . . 2_777 ?
C10 C11 C2 S1 179.57(19) . . . 2_777 ?
C10 C11 C2 C3 -0.9(4) . . . . ?
C10 C9 C8 C7 -179.2(3) . . . . ?
C4 C9 C8 C7 0.7(4) . . . . ?
C4 C5 C6 C7 -0.1(5) . . . . ?
C22 C17 C16 C15 -0.2(5) . . . . ?
C22 C17 C18 C19 0.6(5) . . . . ?
C22 C21 C20 C19 -0.4(6) . . . . ?
C12 C11 C10 C9 179.9(3) . . . . ?
C12 C11 C2 S1 0.2(3) . . . 2_777 ?
C12 C11 C2 C3 179.8(2) . . . . ?
C28 C33 C34 C35 0.7(5) . . . . ?
C28 C33 C32 C31 -0.3(5) . . . . ?
C28 C29 C30 C31 1.0(6) . . . . ?
C13 S25 C24 C15 0.1(2) . . . . ?
C13 S25 C24 C23 -179.3(3) . . . . ?
C13 C26 C27 C28 -179.1(2) . . . . ?
C13 C26 C35 S36 -0.6(2) . . . . ?
C13 C26 C35 C34 -179.8(3) . . . . ?
C9 C4 C3 C2 0.1(4) . . . . ?
C9 C4 C5 C6 0.2(4) . . . . ?
C9 C8 C7 C6 -0.7(5) . . . . ?
C2 S1 C12 C11 179.3(3) 2_777 . . . ?
C2 S1 C12 C12 1.0(3) 2_777 . . 2_777 ?
C2 C11 C10 C9 0.7(4) . . . . ?
C2 C11 C12 S1 -179.3(2) . . . . ?
C2 C11 C12 C12 -1.0(4) . . . 2_777 ?
C27 C26 C13 S25 -0.3(4) . . . . ?
C27 C26 C13 C14 179.2(2) . . . . ?
C27 C26 C35 S36 -179.56(17) . . . . ?
C27 C26 C35 C34 1.2(4) . . . . ?
C27 C28 C33 C34 0.1(5) . . . . ?
C27 C28 C33 C32 -179.5(3) . . . . ?
C27 C28 C29 C30 179.1(3) . . . . ?
C16 C15 C14 S36 -0.6(5) . . . . ?
C16 C15 C14 C13 179.2(3) . . . . ?
C16 C15 C24 S25 -179.3(2) . . . . ?
C16 C15 C24 C23 0.2(4) . . . . ?
C16 C17 C22 C23 0.4(5) . . . . ?
C16 C17 C22 C21 179.4(3) . . . . ?
C16 C17 C18 C19 -178.6(3) . . . . ?
C24 S25 C13 C26 179.6(2) . . . . ?
C24 S25 C13 C14 0.1(2) . . . . ?
C24 C15 C14 S36 -179.5(2) . . . . ?
C24 C15 C14 C13 0.4(3) . . . . ?
C24 C15 C16 C17 0.0(4) . . . . ?
C23 C22 C21 C20 178.8(3) . . . . ?
C8 C7 C6 C5 0.3(5) . . . . ?
C3 C4 C9 C10 -0.2(4) . . . . ?
C3 C4 C9 C8 179.9(3) . . . . ?
C3 C4 C5 C6 179.8(3) . . . . ?
C35 S36 C14 C15 179.6(3) . . . . ?
C35 S36 C14 C13 -0.3(2) . . . . ?
C35 C26 C13 S25 -179.1(2) . . . . ?
C35 C26 C13 C14 0.4(3) . . . . ?
C35 C26 C27 C28 -0.4(4) . . . . ?
C33 C28 C27 C26 -0.2(4) . . . . ?
C33 C28 C29 C30 -0.6(5) . . . . ?
C21 C22 C23 C24 -179.2(3) . . . . ?
C21 C20 C19 C18 1.2(6) . . . . ?
C34 C33 C32 C31 -179.9(3) . . . . ?
C5 C4 C9 C10 179.4(3) . . . . ?
C5 C4 C9 C8 -0.5(4) . . . . ?
C5 C4 C3 C2 -179.5(3) . . . . ?
C29 C28 C27 C26 -180.0(3) . . . . ?
C29 C28 C33 C34 179.8(3) . . . . ?
C29 C28 C33 C32 0.3(5) . . . . ?
C29 C30 C31 C32 -1.0(6) . . . . ?
C18 C17 C22 C23 -178.9(3) . . . . ?
C18 C17 C22 C21 0.1(5) . . . . ?
C18 C17 C16 C15 179.0(3) . . . . ?
C45 C49 C48 C1 -2(3) . . . . ?
C45 C46 C47 C1 8(4) . . . . ?
C30 C31 C32 C33 0.7(6) . . . . ?
C32 C33 C34 C35 -179.8(3) . . . . ?
C49 C45 C46 C47 -11(4) . . . . ?
C49 C48 C1 C47 0(4) . . . . ?
C46 C45 C49 C48 8(4) . . . . ?
C46 C47 C1 C48 -3(4) . . . . ?
C27A C26A C35A S36A -178.3(11) . . . . ?
C27A C26A C35A C34A 2(2) . . . . ?
C27A C28A C33A C34A -1(2) . . . . ?
C27A C28A C33A C32A 179.7(13) . . . . ?
C27A C28A C29A C30A -179.7(13) . . . . ?
S25A C13A C26A C27A -2(2) . . . . ?
S25A C13A C26A C35A -178.9(11) . . . . ?
S25A C13A C14A C15A -0.4(16) . . . . ?
S25A C13A C14A S36A 179.2(8) . . . . ?
S25A C24A C15A C14A 0.1(15) . . . . ?
S25A C24A C15A C16A -179.6(11) . . . . ?
S25A C24A C23A C22A 179.9(11) . . . . ?
C13A S25A C24A C15A -0.3(11) . . . . ?
C13A S25A C24A C23A 179.7(13) . . . . ?
C13A C26A C35A S36A -1.2(14) . . . . ?
C13A C26A C35A C34A 179.4(12) . . . . ?
C13A C14A C15A C24A 0.2(16) . . . . ?
C13A C14A C15A C16A 179.8(14) . . . . ?
C13A C14A S36A C35A 0.4(11) . . . . ?
C24A S25A C13A C26A -179.1(13) . . . . ?
C24A S25A C13A C14A 0.4(11) . . . . ?
C24A C15A C16A C17A -1(2) . . . . ?
C24A C23A C22A C17A 0(2) . . . . ?
C24A C23A C22A C21A 180.0(13) . . . . ?
C26A C27A C28A C33A 2(2) . . . . ?
C26A C27A C28A C29A -178.9(13) . . . . ?
C26A C13A C14A C15A 179.1(12) . . . . ?
C26A C13A C14A S36A -1.2(16) . . . . ?
C26A C35A S36A C14A 0.6(11) . . . . ?
C26A C35A C34A C33A -1(2) . . . . ?
C14A C13A C26A C27A 178.2(14) . . . . ?
C14A C13A C26A C35A 1.6(16) . . . . ?
C14A C15A C16A C17A 179.9(14) . . . . ?
C15A C24A C23A C22A 0(2) . . . . ?
C15A C14A S36A C35A 179.9(14) . . . . ?
C15A C16A C17A C22A 0(2) . . . . ?
C15A C16A C17A C18A -179.7(13) . . . . ?
C23A C24A C15A C14A -179.9(13) . . . . ?
C23A C24A C15A C16A 0(2) . . . . ?
C23A C22A C17A C16A 0(2) . . . . ?
C23A C22A C17A C18A 180.0(13) . . . . ?
C23A C22A C21A C20A -179.7(13) . . . . ?
C35A C34A C33A C28A 0(2) . . . . ?
C35A C34A C33A C32A 179.9(13) . . . . ?
S36A C14A C15A C24A -179.3(12) . . . . ?
S36A C14A C15A C16A 0(2) . . . . ?
S36A C35A C34A C33A 179.7(11) . . . . ?
C16A C17A C18A C19A 180.0(13) . . . . ?
C22A C17A C18A C19A 0(2) . . . . ?
C22A C21A C20A C19A 0(2) . . . . ?
C28A C27A C26A C13A -178.9(14) . . . . ?
C28A C27A C26A C35A -3(2) . . . . ?
C28A C33A C32A C31A 0(2) . . . . ?
C28A C29A C30A C31A 0(2) . . . . ?
C34A C35A S36A C14A 179.9(12) . . . . ?
C34A C33A C32A C31A -180.0(14) . . . . ?
C17A C22A C21A C20A 0(2) . . . . ?
C17A C18A C19A C20A 0(2) . . . . ?
C21A C22A C17A C16A 179.9(13) . . . . ?
C21A C22A C17A C18A 0(2) . . . . ?
C21A C20A C19A C18A 0(2) . . . . ?
C33A C28A C29A C30A 0(2) . . . . ?
C33A C32A C31A C30A 0(2) . . . . ?
C29A C28A C33A C34A -179.9(13) . . . . ?
C29A C28A C33A C32A 0(2) . . . . ?
C29A C30A C31A C32A 0(2) . . . . ?
C46A C45A C49A C48A -6(2) . . . . ?
C46A C47A C1A C48A -1(2) . . . . ?
Cl C45A C49A C48A 179.7(13) . . . . ?
C45A C46A C47A C1A -2(2) . . . . ?
C45A C49A C48A C1A 3(2) . . . . ?
C49A C48A C1A C47A 0(2) . . . . ?
C47A C46A C45A Cl 179.5(13) . . . . ?
C47A C46A C45A C49A 5(3) . . . . ?
